data_4023537
loop_
_publ_author_name
'Gerald Schwab'
'Daniel Stern'
'Dietmar Stalke'

_publ_contact_author 'Prof. Dr. Dietmar Stalke'
_publ_contact_author_email dstalke@chemie.uni-goettingen.de
_publ_section_title
;
 Structural and Variable-Temperature NMR Studies of
 9-Diisopropylphosphanylanthracenes and
 9,10-Bis(diisopropylphosphanyl)anthracenes
 and Their Oxidation Products
;
_journal_name_full 'Journal of Organic Chemistry'
_journal_page_first 5242
_journal_page_last 5247
_journal_paper_doi 10.1021/jo800294e
_journal_volume 73
_journal_year 2008
_chemical_formula_sum 'C26 H36 P2 S2'
_chemical_formula_weight 474.61
_chemical_name_common (iPr2P=S)2(C14H8)
_chemical_name_systematic 9,10-Bis(diisopropylthiophosphoryl)anthracene
_space_group_IT_number 19
_symmetry_cell_setting orthorhombic
_symmetry_space_group_name_Hall 'P 2ac 2ab'
_symmetry_space_group_name_H-M 'P 21 21 21'
_atom_sites_solution_hydrogens geom
_atom_sites_solution_primary direct
_atom_sites_solution_secondary difmap
_audit_creation_method SHELXL-97
_cell_angle_alpha 90.00
_cell_angle_beta 90.00
_cell_angle_gamma 90.00
_cell_formula_units_Z 4
_cell_length_a 7.3333(12)
_cell_length_b 15.522(3)
_cell_length_c 21.997(4)
_cell_measurement_reflns_used 13392
_cell_measurement_temperature 153(2)
_cell_measurement_theta_max 27.28
_cell_measurement_theta_min 2.62
_cell_volume 2503.8(7)
_computing_cell_refinement 'SAINT V7.23A'
_computing_data_collection 'APEX2 v2.0-2'
_computing_data_reduction 'SAINT V7.23A'
_computing_molecular_graphics 'XP in SHELXTL ver. 6.12'
_computing_structure_refinement 'SHELXL in SHELXTL ver. 6.12'
_computing_structure_solution 'SHELXS in SHELXTL ver. 6.12'
_diffrn_ambient_temperature 153(2)
_diffrn_measured_fraction_theta_full 0.999
_diffrn_measured_fraction_theta_max 0.999
_diffrn_measurement_device_type 'Bruker Smart Apex II with D8-Goniometer'
_diffrn_measurement_method 'omega scans'
_diffrn_radiation_monochromator graphite
_diffrn_radiation_source 'fine-focus sealed tube'
_diffrn_radiation_type MoK\a
_diffrn_radiation_wavelength 0.71073
_diffrn_reflns_av_R_equivalents 0.0318
_diffrn_reflns_av_sigmaI/netI 0.0199
_diffrn_reflns_limit_h_max 9
_diffrn_reflns_limit_h_min -9
_diffrn_reflns_limit_k_max 19
_diffrn_reflns_limit_k_min 0
_diffrn_reflns_limit_l_max 27
_diffrn_reflns_limit_l_min 0
_diffrn_reflns_number 34356
_diffrn_reflns_theta_full 26.37
_diffrn_reflns_theta_max 26.37
_diffrn_reflns_theta_min 2.27
_exptl_absorpt_coefficient_mu 0.352
_exptl_absorpt_correction_T_max 0.99
_exptl_absorpt_correction_T_min 0.90
_exptl_absorpt_process_details SADABS-2004/1
_exptl_crystal_colour yellow
_exptl_crystal_density_diffrn 1.259
_exptl_crystal_density_method 'not measured'
_exptl_crystal_description plate
_exptl_crystal_F_000 1016
_exptl_crystal_size_max 0.40
_exptl_crystal_size_mid 0.20
_exptl_crystal_size_min 0.05
_refine_diff_density_max 0.275
_refine_diff_density_min -0.158
_refine_diff_density_rms 0.039
_refine_ls_abs_structure_details 'Flack H D (1983), Acta Cryst. A39, 876-881'
_refine_ls_abs_structure_Flack -0.01(5)
_refine_ls_extinction_method none
_refine_ls_goodness_of_fit_ref 1.043
_refine_ls_hydrogen_treatment mixed
_refine_ls_matrix_type full
_refine_ls_number_parameters 271
_refine_ls_number_reflns 5114
_refine_ls_number_restraints 0
_refine_ls_restrained_S_all 1.043
_refine_ls_R_factor_all 0.0258
_refine_ls_R_factor_gt 0.0245
_refine_ls_shift/su_max 0.001
_refine_ls_shift/su_mean 0.000
_refine_ls_structure_factor_coef Fsqd
_refine_ls_weighting_details 'calc w=1/[\s^2^(Fo^2^)+(0.0344P)^2^+0.6095P] where P=(Fo^2^+2Fc^2^)/3'
_refine_ls_weighting_scheme calc
_refine_ls_wR_factor_gt 0.0609
_refine_ls_wR_factor_ref 0.0615
_reflns_number_gt 4939
_reflns_number_total 5114
_reflns_threshold_expression >2sigma(I)
_cod_data_source_file jo800294e-File008.cif
_cod_data_source_block 3b
_cod_database_code 4023537

loop_
_symmetry_equiv_pos_as_xyz
'x, y, z'
'-x+1/2, -y, z+1/2'
'-x, y+1/2, -z+1/2'
'x+1/2, -y+1/2, -z'

loop_
_atom_site_label
_atom_site_type_symbol
_atom_site_fract_x
_atom_site_fract_y
_atom_site_fract_z
_atom_site_U_iso_or_equiv
_atom_site_adp_type
_atom_site_occupancy
_atom_site_symmetry_multiplicity
_atom_site_calc_flag
_atom_site_refinement_flags
_atom_site_disorder_assembly
_atom_site_disorder_group
C1 C 0.0688(2) 0.50072(10) 0.06076(7) 0.0149(3) Uani 1 1 d . . .
C2 C -0.0903(2) 0.45253(9) 0.07549(7) 0.0144(3) Uani 1 1 d . . .
C3 C -0.2538(2) 0.45633(10) 0.04052(8) 0.0178(3) Uani 1 1 d . . .
H3A H -0.2554 0.4909 0.0049 0.021 Uiso 1 1 calc R . .
C4 C -0.4074(2) 0.41254(10) 0.05603(7) 0.0198(3) Uani 1 1 d . . .
H4A H -0.5131 0.4163 0.0312 0.024 Uiso 1 1 calc R . .
C5 C -0.4098(2) 0.36158(10) 0.10890(7) 0.0192(3) Uani 1 1 d . . .
H5A H -0.5175 0.3315 0.1201 0.023 Uiso 1 1 calc R . .
C6 C -0.2579(2) 0.35546(10) 0.14391(8) 0.0176(3) Uani 1 1 d . . .
H6A H -0.2622 0.3207 0.1794 0.021 Uiso 1 1 calc R . .
C7 C -0.0918(2) 0.39916(9) 0.12963(7) 0.0149(3) Uani 1 1 d . . .
C8 C 0.0653(2) 0.39411(9) 0.16662(7) 0.0145(3) Uani 1 1 d . . .
C9 C 0.1974(2) 0.46005(10) 0.16100(7) 0.0155(3) Uani 1 1 d . . .
C10 C 0.3263(2) 0.47873(10) 0.20804(7) 0.0190(3) Uani 1 1 d . . .
H10A H 0.3286 0.4436 0.2434 0.023 Uiso 1 1 calc R . .
C11 C 0.4451(2) 0.54532(11) 0.20349(7) 0.0225(4) Uani 1 1 d . . .
H11A H 0.5277 0.5565 0.2358 0.027 Uiso 1 1 calc R . .
C12 C 0.4476(2) 0.59810(11) 0.15136(8) 0.0222(4) Uani 1 1 d . . .
H12A H 0.5320 0.6444 0.1487 0.027 Uiso 1 1 calc R . .
C13 C 0.3294(2) 0.58288(10) 0.10489(7) 0.0196(3) Uani 1 1 d . . .
H13A H 0.3335 0.6188 0.0700 0.024 Uiso 1 1 calc R . .
C14 C 0.1989(2) 0.51424(9) 0.10716(7) 0.0156(3) Uani 1 1 d . . .
C15 C 0.0317(2) 0.20706(10) 0.16297(8) 0.0213(3) Uani 1 1 d . . .
H15A H -0.0970 0.2178 0.1499 0.026 Uiso 1 1 calc R . .
C16 C 0.1521(3) 0.20630(12) 0.10632(8) 0.0325(4) Uani 1 1 d . . .
H16A H 0.1143 0.1591 0.0795 0.049 Uiso 1 1 calc R . .
H16B H 0.2796 0.1980 0.1183 0.049 Uiso 1 1 calc R . .
H16C H 0.1396 0.2613 0.0848 0.049 Uiso 1 1 calc R . .
C17 C 0.0386(3) 0.12034(11) 0.19550(10) 0.0355(5) Uani 1 1 d . . .
H17A H 0.0006 0.0747 0.1675 0.053 Uiso 1 1 calc R . .
H17B H -0.0437 0.1214 0.2306 0.053 Uiso 1 1 calc R . .
H17C H 0.1634 0.1092 0.2094 0.053 Uiso 1 1 calc R . .
C18 C -0.0612(2) 0.29839(11) 0.27859(7) 0.0219(3) Uani 1 1 d . . .
H18A H -0.1794 0.2733 0.2644 0.026 Uiso 1 1 calc R . .
C19 C -0.0962(3) 0.39134(12) 0.29855(8) 0.0341(4) Uani 1 1 d . . .
H19A H -0.1823 0.3917 0.3326 0.051 Uiso 1 1 calc R . .
H19B H -0.1476 0.4240 0.2645 0.051 Uiso 1 1 calc R . .
H19C H 0.0190 0.4178 0.3113 0.051 Uiso 1 1 calc R . .
C20 C 0.0063(3) 0.24490(14) 0.33225(8) 0.0340(5) Uani 1 1 d . . .
H20A H -0.0829 0.2478 0.3654 0.051 Uiso 1 1 calc R . .
H20B H 0.1235 0.2677 0.3464 0.051 Uiso 1 1 calc R . .
H20C H 0.0216 0.1848 0.3195 0.051 Uiso 1 1 calc R . .
C21 C 0.0450(2) 0.43533(10) -0.06300(7) 0.0194(3) Uani 1 1 d . . .
H21A H -0.0826 0.4189 -0.0519 0.023 Uiso 1 1 calc R . .
C22 C 0.0515(3) 0.45237(12) -0.13155(8) 0.0294(4) Uani 1 1 d . . .
H22A H 0.0181 0.3998 -0.1535 0.044 Uiso 1 1 calc R . .
H22B H 0.1752 0.4698 -0.1432 0.044 Uiso 1 1 calc R . .
H22C H -0.0345 0.4985 -0.1418 0.044 Uiso 1 1 calc R . .
C23 C 0.1710(3) 0.36130(11) -0.04575(9) 0.0309(4) Uani 1 1 d . . .
H23A H 0.1369 0.3097 -0.0688 0.046 Uiso 1 1 calc R . .
H23B H 0.1600 0.3496 -0.0021 0.046 Uiso 1 1 calc R . .
H23C H 0.2973 0.3769 -0.0553 0.046 Uiso 1 1 calc R . .
C24 C -0.0617(2) 0.61801(10) -0.03990(7) 0.0201(3) Uani 1 1 d . . .
H24A H -0.1761 0.5887 -0.0535 0.024 Uiso 1 1 calc R . .
C25 C 0.0058(3) 0.67435(11) -0.09242(8) 0.0277(4) Uani 1 1 d . . .
H25A H -0.0861 0.7182 -0.1018 0.041 Uiso 1 1 calc R . .
H25B H 0.0265 0.6384 -0.1284 0.041 Uiso 1 1 calc R . .
H25C H 0.1201 0.7025 -0.0807 0.041 Uiso 1 1 calc R . .
C26 C -0.1082(3) 0.67330(12) 0.01514(8) 0.0353(4) Uani 1 1 d . . .
H26A H -0.1972 0.7174 0.0034 0.053 Uiso 1 1 calc R . .
H26B H 0.0028 0.7012 0.0302 0.053 Uiso 1 1 calc R . .
H26C H -0.1600 0.6369 0.0472 0.053 Uiso 1 1 calc R . .
P1 P 0.10175(6) 0.29581(2) 0.213961(17) 0.01550(9) Uani 1 1 d . . .
P2 P 0.10680(5) 0.53317(2) -0.019847(17) 0.01483(9) Uani 1 1 d . . .
S1 S 0.35389(6) 0.27524(3) 0.240689(19) 0.02279(10) Uani 1 1 d . . .
S2 S 0.35700(6) 0.56670(3) -0.041412(18) 0.02234(10) Uani 1 1 d . . .

loop_
_atom_site_aniso_label
_atom_site_aniso_U_11
_atom_site_aniso_U_22
_atom_site_aniso_U_33
_atom_site_aniso_U_23
_atom_site_aniso_U_13
_atom_site_aniso_U_12
C1 0.0175(8) 0.0140(7) 0.0131(7) 0.0002(6) 0.0004(6) 0.0024(6)
C2 0.0156(7) 0.0146(7) 0.0130(7) -0.0007(5) 0.0012(6) 0.0019(6)
C3 0.0175(7) 0.0210(8) 0.0150(8) 0.0019(6) -0.0009(6) 0.0032(6)
C4 0.0153(7) 0.0238(8) 0.0203(8) -0.0022(6) -0.0027(6) 0.0015(6)
C5 0.0146(7) 0.0195(7) 0.0235(8) -0.0008(6) 0.0018(7) -0.0003(6)
C6 0.0181(8) 0.0161(7) 0.0185(8) 0.0013(6) 0.0032(6) -0.0005(6)
C7 0.0158(7) 0.0156(7) 0.0134(7) -0.0008(5) 0.0014(6) 0.0009(6)
C8 0.0179(8) 0.0144(7) 0.0113(7) 0.0011(6) 0.0018(6) 0.0019(6)
C9 0.0179(7) 0.0167(7) 0.0121(7) -0.0014(6) 0.0007(6) 0.0020(6)
C10 0.0233(8) 0.0206(8) 0.0131(7) 0.0002(6) -0.0021(6) -0.0003(6)
C11 0.0252(9) 0.0250(8) 0.0173(8) -0.0031(6) -0.0056(6) -0.0039(7)
C12 0.0245(9) 0.0195(8) 0.0226(8) -0.0014(6) -0.0013(7) -0.0075(6)
C13 0.0248(8) 0.0165(7) 0.0176(8) 0.0008(6) 0.0009(7) -0.0010(6)
C14 0.0172(8) 0.0142(7) 0.0154(8) -0.0023(6) 0.0020(6) 0.0008(6)
C15 0.0208(8) 0.0175(8) 0.0255(8) -0.0028(7) -0.0035(7) 0.0006(7)
C16 0.0375(11) 0.0316(10) 0.0283(9) -0.0103(8) 0.0026(8) 0.0035(8)
C17 0.0385(11) 0.0187(9) 0.0493(12) 0.0056(8) -0.0069(9) -0.0033(8)
C18 0.0215(8) 0.0274(8) 0.0166(8) 0.0045(7) 0.0034(6) -0.0018(7)
C19 0.0467(12) 0.0337(10) 0.0220(9) -0.0021(7) 0.0143(9) 0.0012(9)
C20 0.0327(11) 0.0474(12) 0.0219(9) 0.0141(8) 0.0030(8) -0.0034(9)
C21 0.0221(8) 0.0214(8) 0.0146(7) -0.0036(6) 0.0009(6) -0.0028(6)
C22 0.0377(10) 0.0352(10) 0.0154(8) -0.0053(7) -0.0009(7) -0.0028(8)
C23 0.0434(11) 0.0216(8) 0.0275(10) -0.0056(7) -0.0009(9) 0.0059(8)
C24 0.0219(8) 0.0190(7) 0.0194(8) 0.0049(6) -0.0024(7) 0.0037(6)
C25 0.0316(10) 0.0240(9) 0.0273(9) 0.0107(7) -0.0048(8) 0.0002(7)
C26 0.0489(12) 0.0267(9) 0.0301(10) 0.0017(7) 0.0042(10) 0.0153(9)
P1 0.01662(19) 0.01568(18) 0.01421(18) 0.00305(14) -0.00063(16) -0.00097(15)
P2 0.01639(19) 0.01613(17) 0.01197(18) 0.00169(14) -0.00089(15) -0.00007(16)
S1 0.0185(2) 0.0262(2) 0.0236(2) 0.00743(16) -0.00434(16) -0.00045(16)
S2 0.01865(19) 0.0288(2) 0.01953(19) 0.00521(16) 0.00112(16) -0.00393(16)

loop_
_atom_type_symbol
_atom_type_description
_atom_type_scat_dispersion_real
_atom_type_scat_dispersion_imag
_atom_type_scat_source
C C 0.0033 0.0016 'International Tables Vol C Tables 4.2.6.8 and 6.1.1.4'
H H 0.0000 0.0000 'International Tables Vol C Tables 4.2.6.8 and 6.1.1.4'
P P 0.1023 0.0942 'International Tables Vol C Tables 4.2.6.8 and 6.1.1.4'
S S 0.1246 0.1234 'International Tables Vol C Tables 4.2.6.8 and 6.1.1.4'

loop_
_geom_angle_atom_site_label_1
_geom_angle_atom_site_label_2
_geom_angle_atom_site_label_3
_geom_angle
_geom_angle_site_symmetry_1
_geom_angle_site_symmetry_3
_geom_angle_publ_flag
C14 C1 C2 117.84(13) . . ?
C14 C1 P2 123.12(12) . . ?
C2 C1 P2 118.74(11) . . ?
C1 C2 C3 123.01(13) . . ?
C1 C2 C7 119.54(13) . . ?
C3 C2 C7 117.40(14) . . ?
C4 C3 C2 122.74(15) . . ?
C3 C4 C5 119.94(15) . . ?
C6 C5 C4 119.88(15) . . ?
C5 C6 C7 122.79(15) . . ?
C8 C7 C6 122.84(13) . . ?
C8 C7 C2 119.89(14) . . ?
C6 C7 C2 117.24(14) . . ?
C7 C8 C9 117.90(13) . . ?
C7 C8 P1 118.91(11) . . ?
C9 C8 P1 122.84(12) . . ?
C8 C9 C10 122.38(14) . . ?
C8 C9 C14 119.69(14) . . ?
C10 C9 C14 117.86(14) . . ?
C11 C10 C9 121.71(15) . . ?
C10 C11 C12 120.77(15) . . ?
C13 C12 C11 120.12(15) . . ?
C12 C13 C14 121.90(15) . . ?
C1 C14 C13 122.43(14) . . ?
C1 C14 C9 119.88(13) . . ?
C13 C14 C9 117.63(14) . . ?
C17 C15 C16 110.89(15) . . ?
C17 C15 P1 111.31(12) . . ?
C16 C15 P1 109.88(12) . . ?
C20 C18 C19 110.22(15) . . ?
C20 C18 P1 111.81(12) . . ?
C19 C18 P1 110.36(12) . . ?
C23 C21 C22 110.88(14) . . ?
C23 C21 P2 110.08(11) . . ?
C22 C21 P2 110.86(12) . . ?
C26 C24 C25 110.50(14) . . ?
C26 C24 P2 111.06(11) . . ?
C25 C24 P2 111.63(12) . . ?
C15 P1 C18 107.55(8) . . ?
C15 P1 C8 103.34(7) . . ?
C18 P1 C8 108.50(7) . . ?
C15 P1 S1 108.77(6) . . ?
C18 P1 S1 112.31(6) . . ?
C8 P1 S1 115.73(5) . . ?
C21 P2 C24 107.29(8) . . ?
C21 P2 C1 103.30(7) . . ?
C24 P2 C1 108.53(7) . . ?
C21 P2 S2 108.83(6) . . ?
C24 P2 S2 112.07(6) . . ?
C1 P2 S2 116.14(5) . . ?

loop_
_geom_bond_atom_site_label_1
_geom_bond_atom_site_label_2
_geom_bond_distance
_geom_bond_site_symmetry_2
_geom_bond_publ_flag
C1 C14 1.412(2) . ?
C1 C2 1.423(2) . ?
C1 P2 1.8642(16) . ?
C2 C3 1.426(2) . ?
C2 C7 1.451(2) . ?
C3 C4 1.359(2) . ?
C4 C5 1.406(2) . ?
C5 C6 1.357(2) . ?
C6 C7 1.429(2) . ?
C7 C8 1.413(2) . ?
C8 C9 1.415(2) . ?
C8 P1 1.8666(15) . ?
C9 C10 1.431(2) . ?
C9 C14 1.453(2) . ?
C10 C11 1.356(2) . ?
C11 C12 1.409(2) . ?
C12 C13 1.361(2) . ?
C13 C14 1.433(2) . ?
C15 C17 1.525(2) . ?
C15 C16 1.527(2) . ?
C15 P1 1.8492(17) . ?
C18 C20 1.526(2) . ?
C18 C19 1.530(2) . ?
C18 P1 1.8576(17) . ?
C21 C23 1.523(2) . ?
C21 C22 1.532(2) . ?
C21 P2 1.8474(16) . ?
C24 C26 1.523(2) . ?
C24 C25 1.531(2) . ?
C24 P2 1.8590(16) . ?
P1 S1 1.9663(6) . ?
P2 S2 1.9653(6) . ?

loop_
_geom_torsion_atom_site_label_1
_geom_torsion_atom_site_label_2
_geom_torsion_atom_site_label_3
_geom_torsion_atom_site_label_4
_geom_torsion
_geom_torsion_site_symmetry_1
_geom_torsion_site_symmetry_2
_geom_torsion_site_symmetry_3
_geom_torsion_site_symmetry_4
_geom_torsion_publ_flag
C14 C1 C2 C3 160.05(14) . . . . ?
P2 C1 C2 C3 -26.0(2) . . . . ?
C14 C1 C2 C7 -17.5(2) . . . . ?
P2 C1 C2 C7 156.42(11) . . . . ?
C1 C2 C3 C4 -177.59(15) . . . . ?
C7 C2 C3 C4 0.0(2) . . . . ?
C2 C3 C4 C5 0.7(2) . . . . ?
C3 C4 C5 C6 -0.8(2) . . . . ?
C4 C5 C6 C7 0.1(2) . . . . ?
C5 C6 C7 C8 178.80(15) . . . . ?
C5 C6 C7 C2 0.7(2) . . . . ?
C1 C2 C7 C8 -1.2(2) . . . . ?
C3 C2 C7 C8 -178.91(14) . . . . ?
C1 C2 C7 C6 177.01(14) . . . . ?
C3 C2 C7 C6 -0.7(2) . . . . ?
C6 C7 C8 C9 -158.82(14) . . . . ?
C2 C7 C8 C9 19.3(2) . . . . ?
C6 C7 C8 P1 27.8(2) . . . . ?
C2 C7 C8 P1 -154.12(11) . . . . ?
C7 C8 C9 C10 158.25(15) . . . . ?
P1 C8 C9 C10 -28.6(2) . . . . ?
C7 C8 C9 C14 -18.7(2) . . . . ?
P1 C8 C9 C14 154.45(12) . . . . ?
C8 C9 C10 C11 -176.13(16) . . . . ?
C14 C9 C10 C11 0.8(2) . . . . ?
C9 C10 C11 C12 -1.0(3) . . . . ?
C10 C11 C12 C13 0.3(3) . . . . ?
C11 C12 C13 C14 0.5(3) . . . . ?
C2 C1 C14 C13 -158.77(14) . . . . ?
P2 C1 C14 C13 27.6(2) . . . . ?
C2 C1 C14 C9 18.2(2) . . . . ?
P2 C1 C14 C9 -155.50(12) . . . . ?
C12 C13 C14 C1 176.43(15) . . . . ?
C12 C13 C14 C9 -0.6(2) . . . . ?
C8 C9 C14 C1 -0.1(2) . . . . ?
C10 C9 C14 C1 -177.15(14) . . . . ?
C8 C9 C14 C13 176.98(14) . . . . ?
C10 C9 C14 C13 -0.1(2) . . . . ?
C17 C15 P1 C18 -61.19(14) . . . . ?
C16 C15 P1 C18 175.58(12) . . . . ?
C17 C15 P1 C8 -175.83(13) . . . . ?
C16 C15 P1 C8 60.94(13) . . . . ?
C17 C15 P1 S1 60.68(14) . . . . ?
C16 C15 P1 S1 -62.56(13) . . . . ?
C20 C18 P1 C15 92.72(14) . . . . ?
C19 C18 P1 C15 -144.21(13) . . . . ?
C20 C18 P1 C8 -156.12(13) . . . . ?
C19 C18 P1 C8 -33.06(14) . . . . ?
C20 C18 P1 S1 -26.92(14) . . . . ?
C19 C18 P1 S1 96.14(12) . . . . ?
C7 C8 P1 C15 40.65(13) . . . . ?
C9 C8 P1 C15 -132.40(13) . . . . ?
C7 C8 P1 C18 -73.31(13) . . . . ?
C9 C8 P1 C18 113.65(13) . . . . ?
C7 C8 P1 S1 159.42(10) . . . . ?
C9 C8 P1 S1 -13.62(14) . . . . ?
C23 C21 P2 C24 -176.56(12) . . . . ?
C22 C21 P2 C24 60.38(14) . . . . ?
C23 C21 P2 C1 -62.00(13) . . . . ?
C22 C21 P2 C1 174.94(12) . . . . ?
C23 C21 P2 S2 61.97(13) . . . . ?
C22 C21 P2 S2 -61.08(13) . . . . ?
C26 C24 P2 C21 142.86(13) . . . . ?
C25 C24 P2 C21 -93.34(13) . . . . ?
C26 C24 P2 C1 31.85(15) . . . . ?
C25 C24 P2 C1 155.66(12) . . . . ?
C26 C24 P2 S2 -97.73(13) . . . . ?
C25 C24 P2 S2 26.08(13) . . . . ?
C14 C1 P2 C21 130.88(13) . . . . ?
C2 C1 P2 C21 -42.73(13) . . . . ?
C14 C1 P2 C24 -115.46(13) . . . . ?
C2 C1 P2 C24 70.93(13) . . . . ?
C14 C1 P2 S2 11.84(15) . . . . ?
C2 C1 P2 S2 -161.78(10) . . . . ?

loop_
_cod_related_entry_id
_cod_related_entry_database
_cod_related_entry_code
1 ChemSpider 30658699
